data_7039411
loop_
_publ_author_name
'Mahmoudi, Ghodrat'
'Bauz\'a, Antonio'
'Amini, Mojtaba'
'Molins, Elies'
'Mague, Joel T.'
'Frontera, Antonio'

_publ_section_title
;
 On the importance of tetrel bonding interactions in lead(ii) complexes
 with (iso)nicotinohydrazide based ligands and several anions.
;
_journal_issue 26
_journal_name_full 'Dalton transactions (Cambridge, England : 2003)'
_journal_page_first 10708
_journal_page_last 10716
_journal_paper_doi 10.1039/c6dt01947a
_journal_volume 45
_journal_year 2016
_chemical_formula_moiety 'C13 H12 I2 N4 O Pb'
_chemical_formula_sum 'C13 H12 I2 N4 O Pb'
_chemical_formula_weight 701.26
_space_group_crystal_system monoclinic
_space_group_IT_number 14
_space_group_name_Hall '-P 2yn'
_space_group_name_H-M_alt 'P 1 21/n 1'
_symmetry_space_group_name_Hall '-P 2yn'
_symmetry_space_group_name_H-M 'P 1 21/n 1'
_atom_sites_solution_hydrogens geom
_atom_sites_solution_primary direct
_atom_sites_solution_secondary difmap
_audit_creation_method 'APEX2 v2010.1-2'
_audit_update_record
;
2016-05-16 deposited with the CCDC.
2016-06-01 downloaded from the CCDC.
;
_cell_angle_alpha 90
_cell_angle_beta 97.536(4)
_cell_angle_gamma 90
_cell_formula_units_Z 4
_cell_length_a 8.0385(12)
_cell_length_b 16.069(2)
_cell_length_c 13.0637(19)
_cell_measurement_reflns_used 4318
_cell_measurement_temperature 179.(2)
_cell_measurement_theta_max 25.1088
_cell_measurement_theta_min 2.5350
_cell_volume 1672.9(4)
_computing_cell_refinement 'SAINT V7.68A (Bruker AXS, 2009)'
_computing_data_collection 'Bruker Instrument Service v2010, 1, 0, 0'
_computing_data_reduction 'SAINT V7.68A (Bruker AXS, 2009)'
_computing_structure_refinement 'SHELXL-97 (Sheldrick, 2008)'
_computing_structure_solution 'SHELXS-97 (Sheldrick, 2008)'
_diffrn_ambient_temperature 179.(2)
_diffrn_detector_area_resol_mean 8.3333
_diffrn_measured_fraction_theta_full 0.991
_diffrn_measured_fraction_theta_max 0.991
_diffrn_measurement_device_type 'Bruker AXS Smart CCD'
_diffrn_measurement_method '\f and \w scans'
_diffrn_radiation_source graphite
_diffrn_radiation_type MoK\a
_diffrn_radiation_wavelength 0.71073
_diffrn_reflns_av_R_equivalents 0.0510
_diffrn_reflns_av_sigmaI/netI 0.0431
_diffrn_reflns_limit_h_max 9
_diffrn_reflns_limit_h_min -10
_diffrn_reflns_limit_k_max 20
_diffrn_reflns_limit_k_min -20
_diffrn_reflns_limit_l_max 16
_diffrn_reflns_limit_l_min -16
_diffrn_reflns_number 18325
_diffrn_reflns_theta_full 27.07
_diffrn_reflns_theta_max 27.07
_diffrn_reflns_theta_min 2.02
_exptl_absorpt_coefficient_mu 13.779
_exptl_absorpt_correction_T_max 0.7455
_exptl_absorpt_correction_T_min 0.4524
_exptl_absorpt_correction_type multi-scan
_exptl_absorpt_process_details 'SADABS V2008/1 (Bruker AXS)'
_exptl_crystal_colour yellow
_exptl_crystal_density_diffrn 2.784
_exptl_crystal_density_method 'not measured'
_exptl_crystal_description Block
_exptl_crystal_F_000 1256
_exptl_crystal_size_max 0.15
_exptl_crystal_size_mid 0.14
_exptl_crystal_size_min 0.11
_refine_diff_density_max 1.493
_refine_diff_density_min -1.390
_refine_ls_extinction_method none
_refine_ls_goodness_of_fit_ref 1.034
_refine_ls_hydrogen_treatment mixed
_refine_ls_matrix_type full
_refine_ls_number_parameters 195
_refine_ls_number_reflns 3641
_refine_ls_number_restraints 0
_refine_ls_restrained_S_all 1.034
_refine_ls_R_factor_all 0.0507
_refine_ls_R_factor_gt 0.0332
_refine_ls_shift/su_max 0.001
_refine_ls_shift/su_mean 0.000
_refine_ls_structure_factor_coef Fsqd
_refine_ls_weighting_details 'calc w=1/[\s^2^(Fo^2^)+(0.0391P)^2^+0.8261P] where P=(Fo^2^+2Fc^2^)/3'
_refine_ls_weighting_scheme calc
_refine_ls_wR_factor_gt 0.0731
_refine_ls_wR_factor_ref 0.0795
_reflns_number_gt 2857
_reflns_number_total 3641
_reflns_threshold_expression >2sigma(I)
_cod_data_source_file c6dt01947a2.cif
_cod_data_source_block I
_cod_depositor_comments 'Adding full bibliography for 7039409--7039412.cif.'
_cod_database_code 7039411

loop_
_space_group_symop_operation_xyz
'x, y, z'
'-x+1/2, y+1/2, -z+1/2'
'-x, -y, -z'
'x-1/2, -y-1/2, z-1/2'

loop_
_atom_site_type_symbol
_atom_site_label
_atom_site_fract_x
_atom_site_fract_y
_atom_site_fract_z
_atom_site_U_iso_or_equiv
_atom_site_adp_type
_atom_site_calc_flag
_atom_site_refinement_flags
_atom_site_occupancy
Pb Pb1 0.07940(4) 0.544306(16) 0.13579(2) 0.03150(10) Uani d . 1
I I1 0.23635(7) 0.66233(3) 0.29113(4) 0.04188(14) Uani d . 1
I I2 -0.22365(7) 0.66590(3) 0.05891(4) 0.04251(15) Uani d . 1
O O1 0.3924(6) 0.4918(3) 0.1435(4) 0.0364(12) Uani d . 1
N N4 0.7996(8) 0.3792(4) 0.0437(5) 0.0415(16) Uani d . 1
N N1 0.3436(8) 0.3845(4) 0.2474(4) 0.0323(14) Uani d . 1
N N2 0.1955(7) 0.4221(3) 0.2672(4) 0.0300(13) Uani d . 1
N N3 -0.0894(7) 0.4983(3) 0.2897(4) 0.0300(13) Uani d . 1
C C1 0.4309(9) 0.4235(4) 0.1783(5) 0.0284(15) Uani d . 1
C C2 0.1248(9) 0.3944(4) 0.3418(5) 0.0310(16) Uani d . 1
C C3 -0.0351(9) 0.4369(4) 0.3559(5) 0.0306(16) Uani d . 1
C C4 -0.2356(10) 0.5362(5) 0.3002(6) 0.0410(19) Uani d . 1
H H4 -0.2756 0.5784 0.2522 0.049 Uiso calc R 1
C C5 -0.3282(11) 0.5164(5) 0.3767(6) 0.049(2) Uani d . 1
H H5 -0.4289 0.5456 0.3835 0.058 Uiso calc R 1
C C6 -0.2739(11) 0.4537(6) 0.4436(6) 0.051(2) Uani d . 1
H H6 -0.3378 0.4387 0.497 0.061 Uiso calc R 1
C C7 -0.1297(11) 0.4132(5) 0.4340(6) 0.047(2) Uani d . 1
H H7 -0.0926 0.369 0.4797 0.056 Uiso calc R 1
C C8 0.1858(11) 0.3259(5) 0.4141(6) 0.046(2) Uani d . 1
H H8A 0.304 0.3145 0.4086 0.07 Uiso calc R 1
H H8B 0.1192 0.2756 0.3961 0.07 Uiso calc R 1
H H8C 0.1742 0.3424 0.485 0.07 Uiso calc R 1
C C9 0.5855(8) 0.3794(4) 0.1538(5) 0.0272(14) Uani d . 1
C C10 0.6585(9) 0.3128(4) 0.2087(5) 0.0331(16) Uani d . 1
H H10 0.6099 0.2898 0.2649 0.04 Uiso calc R 1
C C11 0.8038(10) 0.2804(5) 0.1797(6) 0.0381(18) Uani d . 1
H H11 0.8578 0.2346 0.2162 0.046 Uiso calc R 1
C C12 0.8696(10) 0.3145(4) 0.0986(6) 0.0401(18) Uani d . 1
H H12 0.97 0.2913 0.0797 0.048 Uiso calc R 1
C C13 0.6591(9) 0.4103(4) 0.0710(6) 0.0356(17) Uani d . 1
H H13 0.6066 0.4555 0.0325 0.043 Uiso calc R 1
H H16 0.364(9) 0.331(4) 0.256(5) 0.026(18) Uiso d . 1

loop_
_atom_site_aniso_label
_atom_site_aniso_U_11
_atom_site_aniso_U_22
_atom_site_aniso_U_33
_atom_site_aniso_U_12
_atom_site_aniso_U_13
_atom_site_aniso_U_23
Pb1 0.03311(17) 0.03230(16) 0.02932(15) -0.00015(12) 0.00499(11) 0.00052(11)
I1 0.0482(4) 0.0326(3) 0.0423(3) -0.0028(2) -0.0033(2) -0.0015(2)
I2 0.0370(3) 0.0531(3) 0.0369(3) 0.0090(2) 0.0031(2) 0.0029(2)
O1 0.037(3) 0.030(3) 0.046(3) 0.008(2) 0.019(2) 0.010(2)
N4 0.036(4) 0.048(4) 0.044(4) 0.014(3) 0.018(3) 0.015(3)
N1 0.034(4) 0.030(3) 0.034(3) 0.006(3) 0.011(3) 0.007(3)
N2 0.029(4) 0.026(3) 0.036(3) -0.001(2) 0.009(3) 0.003(2)
N3 0.032(4) 0.030(3) 0.029(3) 0.000(3) 0.006(3) 0.003(2)
C1 0.026(4) 0.029(4) 0.030(4) -0.004(3) 0.001(3) -0.004(3)
C2 0.031(4) 0.032(4) 0.032(4) 0.002(3) 0.009(3) 0.004(3)
C3 0.033(4) 0.032(4) 0.028(4) -0.006(3) 0.007(3) -0.005(3)
C4 0.039(5) 0.044(5) 0.042(4) 0.008(4) 0.009(4) -0.004(3)
C5 0.043(5) 0.056(5) 0.049(5) 0.012(4) 0.016(4) -0.004(4)
C6 0.043(5) 0.074(6) 0.039(4) -0.001(4) 0.016(4) 0.002(4)
C7 0.045(6) 0.056(5) 0.042(5) -0.002(4) 0.018(4) 0.008(4)
C8 0.054(6) 0.050(5) 0.038(5) 0.011(4) 0.017(4) 0.014(4)
C9 0.021(4) 0.028(4) 0.032(4) -0.001(3) 0.002(3) 0.003(3)
C10 0.030(4) 0.034(4) 0.035(4) -0.007(3) 0.006(3) 0.010(3)
C11 0.036(5) 0.037(4) 0.041(4) 0.005(3) 0.003(3) 0.007(3)
C12 0.034(5) 0.038(4) 0.051(5) 0.007(3) 0.012(4) 0.003(4)
C13 0.026(4) 0.040(4) 0.041(4) 0.003(3) 0.003(3) 0.013(3)

loop_
_atom_type_symbol
_atom_type_description
_atom_type_scat_dispersion_real
_atom_type_scat_dispersion_imag
_atom_type_scat_source
C C 0.0033 0.0016 'International Tables Vol C Tables 4.2.6.8 and 6.1.1.4'
H H 0.0000 0.0000 'International Tables Vol C Tables 4.2.6.8 and 6.1.1.4'
N N 0.0061 0.0033 'International Tables Vol C Tables 4.2.6.8 and 6.1.1.4'
O O 0.0106 0.0060 'International Tables Vol C Tables 4.2.6.8 and 6.1.1.4'
I I -0.4742 1.8119 'International Tables Vol C Tables 4.2.6.8 and 6.1.1.4'
Pb Pb -3.3944 10.1111 'International Tables Vol C Tables 4.2.6.8 and 6.1.1.4'

loop_
_geom_angle_atom_site_label_1
_geom_angle_atom_site_label_2
_geom_angle_atom_site_label_3
_geom_angle
O1 Pb1 N3 117.23(16)
O1 Pb1 N2 59.64(15)
N3 Pb1 N2 59.10(17)
O1 Pb1 I1 81.90(11)
N3 Pb1 I1 82.72(12)
N2 Pb1 I1 87.08(13)
O1 Pb1 I2 153.35(10)
N3 Pb1 I2 87.95(12)
N2 Pb1 I2 146.73(12)
I1 Pb1 I2 93.628(18)
C1 O1 Pb1 119.8(4)
C13 N4 C12 117.4(6)
C1 N1 N2 116.8(6)
C1 N1 H16 115.(4)
N2 N1 H16 124.(4)
C2 N2 N1 118.1(6)
C2 N2 Pb1 126.3(5)
N1 N2 Pb1 115.6(4)
C4 N3 C3 118.7(6)
C4 N3 Pb1 119.1(4)
C3 N3 Pb1 122.2(4)
O1 C1 N1 122.4(6)
O1 C1 C9 121.6(6)
N1 C1 C9 115.8(6)
N2 C2 C3 114.5(6)
N2 C2 C8 127.0(7)
C3 C2 C8 118.5(6)
N3 C3 C7 120.4(7)
N3 C3 C2 117.9(6)
C7 C3 C2 121.7(7)
N3 C4 C5 122.5(7)
N3 C4 H4 118.7
C5 C4 H4 118.7
C4 C5 C6 118.9(8)
C4 C5 H5 120.6
C6 C5 H5 120.6
C7 C6 C5 120.1(7)
C7 C6 H6 120.0
C5 C6 H6 120.0
C6 C7 C3 119.4(8)
C6 C7 H7 120.3
C3 C7 H7 120.3
C2 C8 H8A 109.5
C2 C8 H8B 109.5
H8A C8 H8B 109.5
C2 C8 H8C 109.5
H8A C8 H8C 109.5
H8B C8 H8C 109.5
C10 C9 C13 119.2(6)
C10 C9 C1 124.3(6)
C13 C9 C1 116.5(6)
C11 C10 C9 118.0(6)
C11 C10 H10 121.0
C9 C10 H10 121.0
C12 C11 C10 119.5(7)
C12 C11 H11 120.2
C10 C11 H11 120.2
N4 C12 C11 123.3(7)
N4 C12 H12 118.4
C11 C12 H12 118.4
N4 C13 C9 122.6(7)
N4 C13 H13 118.7
C9 C13 H13 118.7

loop_
_geom_bond_atom_site_label_1
_geom_bond_atom_site_label_2
_geom_bond_distance
Pb1 O1 2.643(5)
Pb1 N3 2.673(5)
Pb1 N2 2.693(6)
Pb1 I1 2.9386(6)
Pb1 I2 3.1811(7)
O1 C1 1.213(8)
N4 C13 1.326(9)
N4 C12 1.344(9)
N1 C1 1.366(8)
N1 N2 1.390(8)
N1 H16 0.88(6)
N2 C2 1.271(8)
N3 C4 1.347(9)
N3 C3 1.347(9)
C1 C9 1.502(9)
C2 C3 1.488(10)
C2 C8 1.491(10)
C3 C7 1.402(9)
C4 C5 1.360(11)
C4 H4 0.95
C5 C6 1.368(12)
C5 H5 0.95
C6 C7 1.350(12)
C6 H6 0.95
C7 H7 0.95
C8 H8A 0.98
C8 H8B 0.98
C8 H8C 0.98
C9 C10 1.377(10)
C9 C13 1.390(9)
C10 C11 1.376(10)
C10 H10 0.95
C11 C12 1.361(10)
C11 H11 0.95
C12 H12 0.95
C13 H13 0.95
